data_7158204
loop_
_publ_author_name
'Sandeep, K.'
'Siva Reddy, Alla'
'Kumara Swamy, K. C.'

_publ_section_title
;
 Palladium-catalysed cyclisation of ynamides and propargyl tethered
 iodosulfonamides with boronic acids leading to benzosultams.
;
_journal_issue 31
_journal_name_full 'Organic &amp; biomolecular chemistry'
_journal_page_first 6871
_journal_page_last 6882
_journal_paper_doi 10.1039/d1ob00925g
_journal_volume 19
_journal_year 2021
_chemical_formula_sum 'C20 H21 N O2 S'
_chemical_formula_weight 339.44
_space_group_IT_number 14
_space_group_name_Hall '-P 2ybc'
_space_group_name_H-M_alt 'P 1 21/c 1'
_symmetry_cell_setting monoclinic
_symmetry_space_group_name_H-M 'P 1 21/c 1'
_atom_sites_solution_hydrogens geom
_atom_sites_solution_primary direct
_atom_sites_solution_secondary difmap
_audit_creation_method SHELXL-97
_audit_update_record
;
2021-05-08 deposited with the CCDC.	2021-07-19 downloaded from the CCDC.
;
_cell_angle_alpha 90.00
_cell_angle_beta 104.444(4)
_cell_angle_gamma 90.00
_cell_formula_units_Z 4
_cell_length_a 20.5737(8)
_cell_length_b 6.0343(2)
_cell_length_c 14.7085(8)
_cell_measurement_reflns_used 5014
_cell_measurement_temperature 293(2)
_cell_measurement_theta_max 24.3280
_cell_measurement_theta_min 2.0420
_cell_volume 1768.31(14)
_computing_structure_refinement 'SHELXL-97 (Sheldrick, 1997)'
_computing_structure_solution 'SHELXS-97 (Sheldrick, 1990)'
_diffrn_ambient_temperature 293(2)
_diffrn_measured_fraction_theta_full 0.999
_diffrn_measured_fraction_theta_max 0.999
_diffrn_measurement_device_type 'XtaLAB Synergy, Single source at offset/far, HyPix3000'
_diffrn_measurement_method '\w scans'
_diffrn_radiation_monochromator graphite
_diffrn_radiation_source 'fine-focus sealed tube'
_diffrn_radiation_type MoK\a
_diffrn_radiation_wavelength 0.71073
_diffrn_reflns_av_R_equivalents 0.0663
_diffrn_reflns_av_sigmaI/netI 0.0585
_diffrn_reflns_limit_h_max 24
_diffrn_reflns_limit_h_min -24
_diffrn_reflns_limit_k_max 7
_diffrn_reflns_limit_k_min -7
_diffrn_reflns_limit_l_max 16
_diffrn_reflns_limit_l_min -17
_diffrn_reflns_number 14039
_diffrn_reflns_theta_full 25.00
_diffrn_reflns_theta_max 25.00
_diffrn_reflns_theta_min 2.04
_exptl_absorpt_coefficient_mu 0.194
_exptl_absorpt_correction_type none
_exptl_crystal_colour COLORLESS
_exptl_crystal_density_diffrn 1.275
_exptl_crystal_density_method 'not measured'
_exptl_crystal_description BLOCK
_exptl_crystal_F_000 720
_exptl_crystal_recrystallization_method 'Re-crystallisation from solvent'
_exptl_crystal_size_max 0.2
_exptl_crystal_size_mid 0.2
_exptl_crystal_size_min 0.1
_refine_diff_density_max 0.215
_refine_diff_density_min -0.361
_refine_diff_density_rms 0.045
_refine_ls_extinction_coef 0.0031(13)
_refine_ls_extinction_expression Fc^*^=kFc[1+0.001xFc^2^\l^3^/sin(2\q)]^-1/4^
_refine_ls_extinction_method SHELXL
_refine_ls_goodness_of_fit_ref 1.095
_refine_ls_hydrogen_treatment mixed
_refine_ls_matrix_type full
_refine_ls_number_parameters 220
_refine_ls_number_reflns 3112
_refine_ls_number_restraints 0
_refine_ls_restrained_S_all 1.095
_refine_ls_R_factor_all 0.0901
_refine_ls_R_factor_gt 0.0555
_refine_ls_shift/su_max 0.003
_refine_ls_shift/su_mean 0.000
_refine_ls_structure_factor_coef Fsqd
_refine_ls_weighting_details 'calc w=1/[\s^2^(Fo^2^)+(0.0761P)^2^+0.0000P] where P=(Fo^2^+2Fc^2^)/3'
_refine_ls_weighting_scheme calc
_refine_ls_wR_factor_gt 0.1453
_refine_ls_wR_factor_ref 0.1692
_reflns_number_gt 1967
_reflns_number_total 3112
_reflns_threshold_expression >2sigma(I)
_cod_data_source_file d1ob00925g2.cif
_cod_data_source_block Compound4mh
_cod_depositor_comments
;
The following automatic conversions were performed:

data item '_exptl_absorpt_correction_type' value 'NONE' was changed
to 'none' in accordance with the
/home/data/users/saulius/crontab/automatic-downloads/rss-feeds/RSC/lib/dictionaries/cif_core.dic
dictionary named 'cif_core.dic' version 2.4.2 last updated on
2011-04-26.

Automatic conversion script
Id: cif_fix_values 7556 2019-12-06 15:28:31Z antanas 

 Adding full bibliography for 7158201--7158205.cif.
;
_cod_original_cell_volume 1768.31(13)
_cod_database_code 7158204

loop_
_symmetry_equiv_pos_as_xyz
'x, y, z'
'-x, y+1/2, -z+1/2'
'-x, -y, -z'
'x, -y-1/2, z-1/2'

loop_
_atom_site_label
_atom_site_type_symbol
_atom_site_fract_x
_atom_site_fract_y
_atom_site_fract_z
_atom_site_U_iso_or_equiv
_atom_site_adp_type
_atom_site_occupancy
_atom_site_symmetry_multiplicity
_atom_site_calc_flag
_atom_site_refinement_flags
_atom_site_disorder_assembly
_atom_site_disorder_group
S1 S 0.17771(4) 0.94153(11) 0.48212(6) 0.0629(3) Uani 1 1 d . . .
N1 N 0.21026(10) 0.7500(3) 0.42926(16) 0.0520(6) Uani 1 1 d . . .
O2 O 0.23213(10) 1.0643(3) 0.53855(18) 0.0827(8) Uani 1 1 d . . .
O1 O 0.12648(10) 1.0553(3) 0.41469(17) 0.0862(8) Uani 1 1 d . . .
C7 C 0.24838(12) 0.5762(4) 0.59223(19) 0.0413(6) Uani 1 1 d . . .
C12 C 0.36858(12) 0.4990(4) 0.64809(18) 0.0443(7) Uani 1 1 d . . .
C6 C 0.17794(12) 0.6004(4) 0.59813(18) 0.0424(7) Uani 1 1 d . . .
C8 C 0.30010(12) 0.5262(4) 0.66433(19) 0.0459(7) Uani 1 1 d . . .
C1 C 0.13992(13) 0.7773(4) 0.55299(19) 0.0493(7) Uani 1 1 d . . .
C4 C 0.07903(13) 0.4769(5) 0.6464(2) 0.0538(8) Uani 1 1 d . . .
C5 C 0.14542(12) 0.4502(4) 0.64319(18) 0.0480(7) Uani 1 1 d . . .
H5 H 0.1690 0.3272 0.6723 0.058 Uiso 1 1 calc R . .
C13 C 0.38570(13) 0.3107(4) 0.6070(2) 0.0562(8) Uani 1 1 d . . .
H13 H 0.3549 0.1957 0.5909 0.067 Uiso 1 1 calc R . .
C18 C 0.26147(13) 0.6164(5) 0.49580(19) 0.0579(8) Uani 1 1 d . . .
H18A H 0.3045 0.6902 0.5047 0.069 Uiso 1 1 calc R . .
H18B H 0.2651 0.4738 0.4671 0.069 Uiso 1 1 calc R . .
C17 C 0.41599(14) 0.6648(5) 0.6726(2) 0.0614(8) Uani 1 1 d . . .
H17 H 0.4055 0.7932 0.7009 0.074 Uiso 1 1 calc R . .
C3 C 0.04407(14) 0.6587(5) 0.6019(2) 0.0650(9) Uani 1 1 d . . .
H3 H -0.0003 0.6803 0.6041 0.078 Uiso 1 1 calc R . .
C2 C 0.07407(14) 0.8081(5) 0.5544(2) 0.0624(9) Uani 1 1 d . . .
H2 H 0.0500 0.9284 0.5237 0.075 Uiso 1 1 calc R . .
C14 C 0.44858(15) 0.2908(6) 0.5894(2) 0.0718(9) Uani 1 1 d . . .
H14 H 0.4594 0.1640 0.5603 0.086 Uiso 1 1 calc R . .
C20 C 0.04519(14) 0.3089(5) 0.6959(2) 0.0743(10) Uani 1 1 d . . .
H20A H 0.0712 0.1750 0.7061 0.111 Uiso 1 1 calc R . .
H20B H 0.0011 0.2772 0.6577 0.111 Uiso 1 1 calc R . .
H20C H 0.0418 0.3680 0.7551 0.111 Uiso 1 1 calc R . .
C15 C 0.49457(15) 0.4562(6) 0.6144(2) 0.0737(10) Uani 1 1 d . . .
H15 H 0.5369 0.4416 0.6032 0.088 Uiso 1 1 calc R . .
C19 C 0.16264(15) 0.6193(5) 0.3581(2) 0.0749(10) Uani 1 1 d . . .
H19A H 0.1861 0.5489 0.3172 0.112 Uiso 1 1 calc R . .
H19B H 0.1286 0.7153 0.3221 0.112 Uiso 1 1 calc R . .
H19C H 0.1422 0.5084 0.3886 0.112 Uiso 1 1 calc R . .
C9 C 0.29383(14) 0.4977(6) 0.7611(2) 0.0758(10) Uani 1 1 d . . .
H9 H 0.2524 0.5584 0.7727 0.091 Uiso 1 1 calc R . .
C16 C 0.47851(15) 0.6432(6) 0.6559(3) 0.0754(10) Uani 1 1 d . . .
H16 H 0.5099 0.7563 0.6729 0.090 Uiso 1 1 calc R . .
C11 C 0.35233(16) 0.4974(8) 0.8449(2) 0.1027(14) Uani 1 1 d . . .
H11A H 0.3966 0.5181 0.8343 0.123 Uiso 1 1 calc R . .
H11B H 0.3462 0.5630 0.9023 0.123 Uiso 1 1 calc R . .
C10 C 0.3180(2) 0.2907(9) 0.8140(3) 0.1301(17) Uani 1 1 d . . .
H10A H 0.2905 0.2277 0.8523 0.156 Uiso 1 1 calc R . .
H10B H 0.3410 0.1828 0.7843 0.156 Uiso 1 1 calc R . .

loop_
_atom_site_aniso_label
_atom_site_aniso_U_11
_atom_site_aniso_U_22
_atom_site_aniso_U_33
_atom_site_aniso_U_23
_atom_site_aniso_U_13
_atom_site_aniso_U_12
S1 0.0560(6) 0.0439(5) 0.0822(7) 0.0077(4) 0.0052(5) 0.0017(4)
N1 0.0477(14) 0.0499(13) 0.0530(15) 0.0069(11) 0.0026(11) 0.0004(11)
O2 0.0709(15) 0.0543(12) 0.115(2) -0.0178(12) 0.0089(14) -0.0213(11)
O1 0.0766(15) 0.0632(13) 0.109(2) 0.0360(12) 0.0046(14) 0.0232(11)
C7 0.0370(14) 0.0376(13) 0.0489(17) -0.0004(11) 0.0101(13) 0.0026(11)
C12 0.0332(14) 0.0547(15) 0.0440(16) 0.0027(13) 0.0079(12) 0.0058(13)
C6 0.0338(14) 0.0478(15) 0.0435(16) -0.0073(12) 0.0055(12) 0.0033(12)
C8 0.0350(15) 0.0535(15) 0.0494(18) 0.0006(13) 0.0107(13) 0.0048(13)
C1 0.0391(15) 0.0460(15) 0.0569(19) -0.0049(13) 0.0008(13) 0.0079(13)
C4 0.0398(16) 0.0730(19) 0.0483(18) -0.0102(15) 0.0104(13) 0.0014(15)
C5 0.0366(15) 0.0590(16) 0.0474(18) -0.0020(13) 0.0084(13) 0.0046(13)
C13 0.0412(16) 0.0620(17) 0.064(2) -0.0024(15) 0.0112(15) 0.0033(14)
C18 0.0521(18) 0.0674(17) 0.053(2) 0.0092(15) 0.0104(15) 0.0125(15)
C17 0.0461(18) 0.0645(18) 0.069(2) -0.0010(16) 0.0052(16) -0.0023(15)
C3 0.0352(16) 0.088(2) 0.070(2) -0.0168(19) 0.0099(15) 0.0102(17)
C2 0.0420(17) 0.0629(19) 0.076(2) -0.0044(16) 0.0023(16) 0.0155(15)
C14 0.054(2) 0.090(2) 0.073(2) -0.0037(18) 0.0190(18) 0.0196(19)
C20 0.0534(19) 0.108(3) 0.065(2) -0.0046(19) 0.0224(17) -0.0150(18)
C15 0.0368(17) 0.121(3) 0.066(2) 0.019(2) 0.0177(16) 0.010(2)
C19 0.066(2) 0.080(2) 0.068(2) -0.0056(18) -0.0033(18) -0.0037(17)
C9 0.0378(17) 0.141(3) 0.0479(19) 0.009(2) 0.0097(14) 0.0225(18)
C16 0.0417(19) 0.092(2) 0.089(3) 0.013(2) 0.0098(18) -0.0145(18)
C11 0.054(2) 0.206(4) 0.048(2) 0.006(3) 0.0108(18) 0.031(3)
C10 0.131(4) 0.172(4) 0.089(4) 0.065(3) 0.031(3) -0.011(4)

loop_
_atom_type_symbol
_atom_type_description
_atom_type_scat_dispersion_real
_atom_type_scat_dispersion_imag
_atom_type_scat_source
C C 0.0033 0.0016 'International Tables Vol C Tables 4.2.6.8 and 6.1.1.4'
H H 0.0000 0.0000 'International Tables Vol C Tables 4.2.6.8 and 6.1.1.4'
N N 0.0061 0.0033 'International Tables Vol C Tables 4.2.6.8 and 6.1.1.4'
O O 0.0106 0.0060 'International Tables Vol C Tables 4.2.6.8 and 6.1.1.4'
S S 0.1246 0.1234 'International Tables Vol C Tables 4.2.6.8 and 6.1.1.4'

loop_
_geom_angle_atom_site_label_1
_geom_angle_atom_site_label_2
_geom_angle_atom_site_label_3
_geom_angle
_geom_angle_site_symmetry_1
_geom_angle_site_symmetry_3
_geom_angle_publ_flag
O2 S1 O1 119.39(13) . . ?
O2 S1 N1 106.90(12) . . ?
O1 S1 N1 109.24(13) . . ?
O2 S1 C1 110.38(14) . . ?
O1 S1 C1 108.91(13) . . ?
N1 S1 C1 100.30(12) . . ?
C19 N1 C18 114.5(2) . . ?
C19 N1 S1 116.12(18) . . ?
C18 N1 S1 112.31(18) . . ?
C8 C7 C6 125.0(2) . . ?
C8 C7 C18 118.9(2) . . ?
C6 C7 C18 116.1(2) . . ?
C13 C12 C17 118.2(2) . . ?
C13 C12 C8 121.1(2) . . ?
C17 C12 C8 120.7(2) . . ?
C5 C6 C1 116.6(2) . . ?
C5 C6 C7 124.0(2) . . ?
C1 C6 C7 119.4(2) . . ?
C7 C8 C9 123.3(2) . . ?
C7 C8 C12 119.6(2) . . ?
C9 C8 C12 117.1(2) . . ?
C2 C1 C6 122.4(3) . . ?
C2 C1 S1 121.2(2) . . ?
C6 C1 S1 115.9(2) . . ?
C3 C4 C5 118.4(3) . . ?
C3 C4 C20 120.7(3) . . ?
C5 C4 C20 120.8(3) . . ?
C4 C5 C6 122.4(3) . . ?
C4 C5 H5 118.8 . . ?
C6 C5 H5 118.8 . . ?
C12 C13 C14 120.5(3) . . ?
C12 C13 H13 119.7 . . ?
C14 C13 H13 119.7 . . ?
N1 C18 C7 116.0(2) . . ?
N1 C18 H18A 108.3 . . ?
C7 C18 H18A 108.3 . . ?
N1 C18 H18B 108.3 . . ?
C7 C18 H18B 108.3 . . ?
H18A C18 H18B 107.4 . . ?
C16 C17 C12 121.0(3) . . ?
C16 C17 H17 119.5 . . ?
C12 C17 H17 119.5 . . ?
C2 C3 C4 120.9(3) . . ?
C2 C3 H3 119.6 . . ?
C4 C3 H3 119.6 . . ?
C1 C2 C3 119.2(3) . . ?
C1 C2 H2 120.4 . . ?
C3 C2 H2 120.4 . . ?
C15 C14 C13 120.3(3) . . ?
C15 C14 H14 119.9 . . ?
C13 C14 H14 119.9 . . ?
C4 C20 H20A 109.5 . . ?
C4 C20 H20B 109.5 . . ?
H20A C20 H20B 109.5 . . ?
C4 C20 H20C 109.5 . . ?
H20A C20 H20C 109.5 . . ?
H20B C20 H20C 109.5 . . ?
C14 C15 C16 119.9(3) . . ?
C14 C15 H15 120.0 . . ?
C16 C15 H15 120.0 . . ?
N1 C19 H19A 109.5 . . ?
N1 C19 H19B 109.5 . . ?
H19A C19 H19B 109.5 . . ?
N1 C19 H19C 109.5 . . ?
H19A C19 H19C 109.5 . . ?
H19B C19 H19C 109.5 . . ?
C8 C9 C10 120.3(3) . . ?
C8 C9 C11 123.5(3) . . ?
C10 C9 C11 58.2(2) . . ?
C8 C9 H9 114.5 . . ?
C10 C9 H9 114.5 . . ?
C11 C9 H9 114.5 . . ?
C15 C16 C17 120.1(3) . . ?
C15 C16 H16 120.0 . . ?
C17 C16 H16 120.0 . . ?
C10 C11 C9 60.9(2) . . ?
C10 C11 H11A 117.7 . . ?
C9 C11 H11A 117.7 . . ?
C10 C11 H11B 117.7 . . ?
C9 C11 H11B 117.7 . . ?
H11A C11 H11B 114.8 . . ?
C11 C10 C9 61.0(2) . . ?
C11 C10 H10A 117.7 . . ?
C9 C10 H10A 117.7 . . ?
C11 C10 H10B 117.7 . . ?
C9 C10 H10B 117.7 . . ?
H10A C10 H10B 114.8 . . ?

loop_
_geom_bond_atom_site_label_1
_geom_bond_atom_site_label_2
_geom_bond_distance
_geom_bond_site_symmetry_2
_geom_bond_publ_flag
S1 O2 1.4240(19) . ?
S1 O1 1.4299(18) . ?
S1 N1 1.627(2) . ?
S1 C1 1.754(3) . ?
N1 C19 1.472(3) . ?
N1 C18 1.484(3) . ?
C7 C8 1.336(3) . ?
C7 C6 1.480(3) . ?
C7 C18 1.528(4) . ?
C12 C13 1.373(3) . ?
C12 C17 1.381(3) . ?
C12 C8 1.496(3) . ?
C6 C5 1.389(3) . ?
C6 C1 1.390(3) . ?
C8 C9 1.472(4) . ?
C1 C2 1.373(4) . ?
C4 C3 1.384(4) . ?
C4 C5 1.388(3) . ?
C4 C20 1.515(4) . ?
C5 H5 0.9300 . ?
C13 C14 1.387(4) . ?
C13 H13 0.9300 . ?
C18 H18A 0.9700 . ?
C18 H18B 0.9700 . ?
C17 C16 1.375(4) . ?
C17 H17 0.9300 . ?
C3 C2 1.377(4) . ?
C3 H3 0.9300 . ?
C2 H2 0.9300 . ?
C14 C15 1.361(4) . ?
C14 H14 0.9300 . ?
C20 H20A 0.9600 . ?
C20 H20B 0.9600 . ?
C20 H20C 0.9600 . ?
C15 C16 1.362(4) . ?
C15 H15 0.9300 . ?
C19 H19A 0.9600 . ?
C19 H19B 0.9600 . ?
C19 H19C 0.9600 . ?
C9 C10 1.490(4) . ?
C9 C11 1.492(4) . ?
C9 H9 0.9800 . ?
C16 H16 0.9300 . ?
C11 C10 1.449(5) . ?
C11 H11A 0.9700 . ?
C11 H11B 0.9700 . ?
C10 H10A 0.9700 . ?
C10 H10B 0.9700 . ?
